data_4313179
loop_
_publ_author_name
'Masahito Kodera'
'Yuuji Kajita'
'Yoshimitsu Tachi'
'Koji Kano'

_publ_section_title
;
 Structural Modulation of Cu(I) and Cu(II) Complexes of Sterically
 Hindered Tripyridine Ligands by the Bridgehead Alkyl Groups
;
_journal_name_full 'Inorganic Chemistry'
_journal_page_first 1193
_journal_page_last 1203
_journal_paper_doi 10.1021/ic026008m
_journal_volume 42
_journal_year 2003
_chemical_formula_moiety 'C20 H21 Cu N3 O4 S '
_chemical_formula_sum 'C20 H21 Cu N3 O4 S'
_chemical_formula_weight 463.01
_space_group_IT_number 2
_symmetry_cell_setting triclinic
_symmetry_Int_Tables_number 2
_symmetry_space_group_name_Hall '-P 1'
_symmetry_space_group_name_H-M 'P -1'
_cell_angle_alpha 90.54(2)
_cell_angle_beta 104.40(3)
_cell_angle_gamma 103.02(2)
_cell_formula_units_Z 2
_cell_length_a 9.142(3)
_cell_length_b 13.708(4)
_cell_length_c 8.239(3)
_cell_measurement_reflns_used 25
_cell_measurement_temperature 293.2
_cell_measurement_theta_max 15.0
_cell_measurement_theta_min 14.4
_cell_volume 972.0(6)
_computing_cell_refinement 'MSC/AFC Diffractometer Control'
_computing_data_collection 'MSC/AFC Diffractometer Control'
_computing_data_reduction 'teXsan for Windows version 1.06 (MSC, 1997-1999)'
_computing_publication_material 'teXsan for Windows version 1.06 (MSC, 1997-1999)'
_computing_structure_refinement 'teXsan for Windows version 1.06 (MSC, 1997-1999)'
_computing_structure_solution
;
SHELXS86 (Sheldrick, 1985)
;
_diffrn_ambient_temperature 293.2
_diffrn_measurement_device 'Rigaku AFC7R'
_diffrn_measurement_method \w-2\q
_diffrn_orient_matrix_UB_11 -0.01937
_diffrn_orient_matrix_UB_12 -0.06785
_diffrn_orient_matrix_UB_13 0.04515
_diffrn_orient_matrix_UB_21 -0.08016
_diffrn_orient_matrix_UB_22 -0.02695
_diffrn_orient_matrix_UB_23 -0.10689
_diffrn_orient_matrix_UB_31 0.08185
_diffrn_orient_matrix_UB_32 -0.01741
_diffrn_orient_matrix_UB_33 -0.04809
_diffrn_radiation_detector 'scintillation counter'
_diffrn_radiation_monochromator graphite
_diffrn_radiation_source 'Rigaku rotating anode'
_diffrn_radiation_type 'Mo K\a'
_diffrn_radiation_wavelength 0.7107
_diffrn_reflns_av_R_equivalents 0.00983
_diffrn_reflns_limit_h_max 11
_diffrn_reflns_limit_h_min 0
_diffrn_reflns_limit_k_max 17
_diffrn_reflns_limit_k_min -17
_diffrn_reflns_limit_l_max 10
_diffrn_reflns_limit_l_min -10
_diffrn_reflns_number 4738
_diffrn_reflns_reduction_process 'Lp corrections applied'
_diffrn_reflns_theta_max 27.50
_diffrn_reflns_theta_min 1.53
_diffrn_standards_decay_% 0.06
_diffrn_standards_interval_count 150
_diffrn_standards_number 3
_exptl_absorpt_coefficient_mu 1.264
_exptl_absorpt_correction_T_max 1.037
_exptl_absorpt_correction_T_min 0.958
_exptl_absorpt_correction_type
;
\DF (DIFABS; Walker & Stuart, 1983)
;
_exptl_crystal_colour blue
_exptl_crystal_density_diffrn 1.582
_exptl_crystal_density_meas ?
_exptl_crystal_description prismatic
_exptl_crystal_F_000 478.00
_exptl_crystal_size_max 0.40
_exptl_crystal_size_mid 0.40
_exptl_crystal_size_min 0.20
_refine_diff_density_max 0.38
_refine_diff_density_min -0.40
_refine_ls_extinction_coef 0.00000068(4)
_refine_ls_extinction_expression 'equ(3) Acta Cryst.(1968) A24, p213.'
_refine_ls_extinction_method 'Zachariasen (1967)'
_refine_ls_goodness_of_fit_all 1.141
_refine_ls_goodness_of_fit_ref 1.140
_refine_ls_hydrogen_treatment noref
_refine_ls_matrix_type full
_refine_ls_number_constraints 0
_refine_ls_number_parameters 263
_refine_ls_number_reflns 3854
_refine_ls_number_restraints 0
_refine_ls_R_factor_all 0.0342
_refine_ls_R_factor_gt 0.0340
_refine_ls_shift/su_max 0.0100
_refine_ls_shift/su_mean 0.0013
_refine_ls_structure_factor_coef F
_refine_ls_weighting_details unit
_refine_ls_weighting_scheme sigma
_refine_ls_wR_factor_all 0.0350
_refine_ls_wR_factor_ref 0.0350
_reflns_number_gt 3854
_reflns_number_total 4456
_reflns_threshold_expression I>3.00\s(I)
_cod_data_source_file ic026008m_5.cif
_cod_data_source_block '_master_file_afc7*.xtl'
_cod_depositor_comments
;
The following automatic conversions were performed:

'_exptl_crystal_density_meas' value 'not measured' was changed to '?'
- the value is perceived as not measured.

Automatic conversion script
Id: cif_fix_values 3008 2015-01-20 13:52:24Z robertas 
;
_cod_original_sg_symbol_H-M 'P -1 '
_cod_original_formula_sum 'C20 H21 Cu N3 O4 S '
_cod_database_code 4313179

loop_
_symmetry_equiv_pos_as_xyz
'   +x,   +y,   +z'
'   -x,   -y,   -z'

loop_
_atom_site_label
_atom_site_fract_x
_atom_site_fract_y
_atom_site_fract_z
_atom_site_U_iso_or_equiv
_atom_site_occupancy
_atom_site_refinement_flags
_atom_site_adp_type
_atom_site_calc_flag
_atom_site_calc_attached_atom
Cu(1) 0.89876(3) 0.24424(3) 0.13433(3) 0.03039(8) 1.000 . Uani d ?
S(1) 1.16666(7) 0.23978(5) 0.33867(7) 0.0339(2) 1.000 . Uani d ?
O(1) 1.0226(2) 0.2645(2) 0.3714(2) 0.0444(6) 1.000 . Uani d ?
O(2) 1.1093(2) 0.2139(2) 0.1535(2) 0.0580(7) 1.000 . Uani d ?
O(3) 1.2954(2) 0.3266(2) 0.3759(3) 0.0629(7) 1.000 . Uani d ?
O(4) 1.2040(3) 0.1560(2) 0.4290(3) 0.0704(8) 1.000 . Uani d ?
N(1) 0.7801(2) 0.2367(2) -0.1066(2) 0.0269(5) 1.000 . Uani d ?
N(2) 0.6989(2) 0.1441(1) 0.1704(2) 0.0285(5) 1.000 . Uani d ?
N(3) 0.8293(2) 0.3804(1) 0.1535(2) 0.0289(5) 1.000 . Uani d ?
C(1) 0.9900(4) 0.1959(3) -0.2091(4) 0.067(1) 1.000 . Uani d ?
C(2) 0.8366(3) 0.2228(2) -0.2393(3) 0.0324(6) 1.000 . Uani d ?
C(3) 0.7553(3) 0.2338(2) -0.4017(3) 0.0360(7) 1.000 . Uani d ?
C(4) 0.6147(3) 0.2575(2) -0.4275(3) 0.0373(7) 1.000 . Uani d ?
C(5) 0.5552(3) 0.2694(2) -0.2926(3) 0.0341(6) 1.000 . Uani d ?
C(6) 0.6389(2) 0.2586(2) -0.1312(3) 0.0249(5) 1.000 . Uani d ?
C(7) 0.8463(4) 0.0224(2) 0.2914(5) 0.062(1) 1.000 . Uani d ?
C(8) 0.7001(3) 0.0577(2) 0.2490(3) 0.0382(7) 1.000 . Uani d ?
C(9) 0.5670(4) 0.0039(2) 0.2879(4) 0.0505(9) 1.000 . Uani d ?
C(10) 0.4320(4) 0.0361(2) 0.2406(4) 0.056(1) 1.000 . Uani d ?
C(11) 0.4292(3) 0.1214(2) 0.1518(4) 0.0433(8) 1.000 . Uani d ?
C(12) 0.5654(3) 0.1741(2) 0.1186(3) 0.0283(6) 1.000 . Uani d ?
C(13) 1.0912(4) 0.4880(2) 0.2278(4) 0.0500(8) 1.000 . Uani d ?
C(14) 0.9253(3) 0.4663(2) 0.2364(3) 0.0378(7) 1.000 . Uani d ?
C(15) 0.8691(4) 0.5308(2) 0.3207(3) 0.0495(9) 1.000 . Uani d ?
C(16) 0.7146(5) 0.5075(2) 0.3204(4) 0.054(1) 1.000 . Uani d ?
C(17) 0.6149(4) 0.4237(2) 0.2269(3) 0.0426(8) 1.000 . Uani d ?
C(18) 0.6764(3) 0.3621(2) 0.1398(3) 0.0292(6) 1.000 . Uani d ?
C(19) 0.5727(3) 0.2703(2) 0.0220(3) 0.0283(6) 1.000 . Uani d ?
C(20) 0.4086(3) 0.2885(2) -0.0392(3) 0.0448(8) 1.000 . Uani d ?
H(1) 0.9784 0.1350 -0.2717 0.078 1.000 . Uiso c ?
H(2) 1.0277 0.1883 -0.0929 0.078 1.000 . Uiso c ?
H(3) 1.0616 0.2480 -0.2437 0.078 1.000 . Uiso c ?
H(4) 0.7966 0.2246 -0.4943 0.042 1.000 . Uiso c ?
H(5) 0.5584 0.2658 -0.5378 0.044 1.000 . Uiso c ?
H(6) 0.4565 0.2850 -0.3099 0.041 1.000 . Uiso c ?
H(7) 0.8308 -0.0397 0.2308 0.074 1.000 . Uiso c ?
H(8) 0.8751 0.0144 0.4086 0.074 1.000 . Uiso c ?
H(9) 0.9261 0.0708 0.2622 0.074 1.000 . Uiso c ?
H(10) 0.5688 -0.0548 0.3469 0.060 1.000 . Uiso c ?
H(11) 0.3408 -0.0000 0.2678 0.067 1.000 . Uiso c ?
H(12) 0.3355 0.1431 0.1146 0.051 1.000 . Uiso c ?
H(13) 1.1074 0.4341 0.1669 0.059 1.000 . Uiso c ?
H(14) 1.1575 0.4955 0.3388 0.059 1.000 . Uiso c ?
H(15) 1.1143 0.5482 0.1738 0.059 1.000 . Uiso c ?
H(16) 0.9366 0.5907 0.3785 0.059 1.000 . Uiso c ?
H(17) 0.6760 0.5489 0.3844 0.064 1.000 . Uiso c ?
H(18) 0.5072 0.4083 0.2219 0.051 1.000 . Uiso c ?
H(19) 0.3435 0.2338 -0.1132 0.053 1.000 . Uiso c ?
H(20) 0.3675 0.2943 0.0552 0.053 1.000 . Uiso c ?
H(21) 0.4130 0.3487 -0.0955 0.053 1.000 . Uiso c ?

loop_
_atom_site_aniso_label
_atom_site_aniso_U_11
_atom_site_aniso_U_22
_atom_site_aniso_U_33
_atom_site_aniso_U_12
_atom_site_aniso_U_13
_atom_site_aniso_U_23
Cu(1) 0.0227(1) 0.0519(2) 0.0193(1) 0.0154(1) 0.0043(1) 0.0045(1)
S(1) 0.0239(3) 0.0532(4) 0.0255(3) 0.0146(3) 0.0032(2) 0.0046(3)
O(1) 0.032(1) 0.083(2) 0.0221(8) 0.025(1) 0.0048(7) 0.0008(9)
O(2) 0.035(1) 0.116(2) 0.0288(9) 0.037(1) 0.0017(8) -0.011(1)
O(3) 0.029(1) 0.066(1) 0.081(2) 0.007(1) -0.006(1) 0.004(1)
O(4) 0.044(1) 0.076(2) 0.091(2) 0.027(1) 0.004(1) 0.039(1)
N(1) 0.0224(9) 0.038(1) 0.0209(9) 0.0092(8) 0.0053(7) 0.0034(8)
N(2) 0.028(1) 0.031(1) 0.0242(9) 0.0047(8) 0.0065(8) 0.0039(8)
N(3) 0.032(1) 0.028(1) 0.0255(9) 0.0074(8) 0.0037(8) 0.0023(8)
C(1) 0.055(2) 0.135(3) 0.032(1) 0.056(2) 0.020(1) 0.012(2)
C(2) 0.029(1) 0.046(1) 0.024(1) 0.012(1) 0.0072(9) 0.001(1)
C(3) 0.039(1) 0.046(2) 0.021(1) 0.006(1) 0.008(1) -0.001(1)
C(4) 0.037(1) 0.048(2) 0.020(1) 0.007(1) -0.002(1) 0.004(1)
C(5) 0.025(1) 0.046(1) 0.027(1) 0.008(1) -0.0000(9) 0.005(1)
C(6) 0.022(1) 0.028(1) 0.023(1) 0.0043(9) 0.0034(9) 0.0025(8)
C(7) 0.062(2) 0.045(2) 0.080(2) 0.022(2) 0.012(2) 0.028(2)
C(8) 0.047(2) 0.030(1) 0.035(1) 0.005(1) 0.009(1) 0.004(1)
C(9) 0.068(2) 0.031(1) 0.052(2) -0.001(1) 0.025(2) 0.008(1)
C(10) 0.056(2) 0.045(2) 0.067(2) -0.007(2) 0.035(2) 0.005(1)
C(11) 0.033(1) 0.048(2) 0.049(2) 0.000(1) 0.018(1) -0.000(1)
C(12) 0.026(1) 0.034(1) 0.025(1) 0.003(1) 0.0089(9) -0.0010(9)
C(13) 0.046(2) 0.046(2) 0.043(2) -0.005(1) -0.001(1) 0.004(1)
C(14) 0.048(2) 0.031(1) 0.028(1) 0.006(1) -0.000(1) 0.005(1)
C(15) 0.076(2) 0.033(1) 0.034(1) 0.014(2) 0.004(1) -0.002(1)
C(16) 0.087(3) 0.048(2) 0.037(1) 0.036(2) 0.017(2) -0.000(1)
C(17) 0.052(2) 0.049(2) 0.038(1) 0.026(1) 0.017(1) 0.007(1)
C(18) 0.035(1) 0.031(1) 0.025(1) 0.014(1) 0.0081(9) 0.0082(9)
C(19) 0.021(1) 0.040(1) 0.026(1) 0.011(1) 0.0064(9) 0.0049(9)
C(20) 0.026(1) 0.071(2) 0.043(1) 0.022(1) 0.009(1) 0.010(1)

loop_
_atom_type_symbol
_atom_type_oxidation_number
_atom_type_number_in_cell
_atom_type_scat_dispersion_real
_atom_type_scat_dispersion_imag
_atom_type_scat_source
C 0 40 0.002 0.002
;International Tables for Crystallography
(1992, Vol. C, Table 6.1.1.2)
;
H 0 42 0.000 0.000
;International Tables for Crystallography
(1992, Vol. C, Table 6.1.1.2)
;
N 0 6 0.004 0.003
;International Tables for Crystallography
(1992, Vol. C, Table 6.1.1.2)
;
Cu 0 2 0.263 1.266
;International Tables for Crystallography
(1992, Vol. C, Tables 4.2.6.8 and 6.1.1.1)
;
S 0 2 0.110 0.124
;International Tables for Crystallography
(1992, Vol. C, Table 6.1.1.2)
;
O 0 8 0.008 0.006
;International Tables for Crystallography
(1992, Vol. C, Table 6.1.1.2)
;

loop_
_geom_angle_atom_site_label_1
_geom_angle_atom_site_label_2
_geom_angle_atom_site_label_3
_geom_angle
_geom_angle_site_symmetry_1
_geom_angle_site_symmetry_2
_geom_angle_site_symmetry_3
_geom_angle_publ_flag
O(1) Cu(1) O(2) 69.81(8) . . . ?
O(1) Cu(1) N(1) 175.0(1) . . . ?
O(1) Cu(1) N(2) 97.91(9) . . . ?
O(1) Cu(1) N(3) 91.36(9) . . . ?
O(2) Cu(1) N(1) 110.65(8) . . . ?
O(2) Cu(1) N(2) 126.4(1) . . . ?
O(2) Cu(1) N(3) 132.3(1) . . . ?
N(1) Cu(1) N(2) 85.81(9) . . . ?
N(1) Cu(1) N(3) 84.75(8) . . . ?
N(2) Cu(1) N(3) 98.58(9) . . . ?
O(1) S(1) O(2) 99.2(1) . . . ?
O(1) S(1) O(3) 111.0(1) . . . ?
O(1) S(1) O(4) 111.1(1) . . . ?
O(2) S(1) O(3) 110.9(2) . . . ?
O(2) S(1) O(4) 112.0(2) . . . ?
O(3) S(1) O(4) 111.9(1) . . . ?
Cu(1) O(1) S(1) 96.1(1) . . . ?
Cu(1) O(2) S(1) 94.8(1) . . . ?
Cu(1) N(1) C(2) 125.0(2) . . . ?
Cu(1) N(1) C(6) 114.6(2) . . . ?
C(2) N(1) C(6) 120.0(2) . . . ?
Cu(1) N(2) C(8) 124.5(2) . . . ?
Cu(1) N(2) C(12) 115.4(2) . . . ?
C(8) N(2) C(12) 120.0(2) . . . ?
Cu(1) N(3) C(14) 124.0(2) . . . ?
Cu(1) N(3) C(18) 110.5(2) . . . ?
C(14) N(3) C(18) 120.2(2) . . . ?
C(2) C(1) H(1) 109.5 . . . no
C(2) C(1) H(2) 109.4 . . . no
C(2) C(1) H(3) 109.2 . . . no
H(1) C(1) H(2) 109.9 . . . no
H(1) C(1) H(3) 109.5 . . . no
H(2) C(1) H(3) 109.4 . . . no
N(1) C(2) C(1) 118.9(2) . . . ?
N(1) C(2) C(3) 121.2(2) . . . ?
C(1) C(2) C(3) 120.0(2) . . . ?
C(2) C(3) C(4) 119.3(2) . . . ?
C(2) C(3) H(4) 120.6 . . . no
C(4) C(3) H(4) 120.2 . . . no
C(3) C(4) C(5) 119.6(2) . . . ?
C(3) C(4) H(5) 120.1 . . . no
C(5) C(4) H(5) 120.4 . . . no
C(4) C(5) C(6) 120.2(2) . . . ?
C(4) C(5) H(6) 120.0 . . . no
C(6) C(5) H(6) 119.8 . . . no
N(1) C(6) C(5) 119.7(2) . . . ?
N(1) C(6) C(19) 119.3(2) . . . ?
C(5) C(6) C(19) 120.9(2) . . . ?
C(8) C(7) H(7) 109.4 . . . no
C(8) C(7) H(8) 109.2 . . . no
C(8) C(7) H(9) 109.2 . . . no
H(7) C(7) H(8) 109.7 . . . no
H(7) C(7) H(9) 109.8 . . . no
H(8) C(7) H(9) 109.5 . . . no
N(2) C(8) C(7) 118.5(3) . . . ?
N(2) C(8) C(9) 120.3(3) . . . ?
C(7) C(8) C(9) 121.2(3) . . . ?
C(8) C(9) C(10) 119.8(3) . . . ?
C(8) C(9) H(10) 120.4 . . . no
C(10) C(9) H(10) 119.8 . . . no
C(9) C(10) C(11) 119.6(3) . . . ?
C(9) C(10) H(11) 120.2 . . . no
C(11) C(10) H(11) 120.2 . . . no
C(10) C(11) C(12) 118.7(3) . . . ?
C(10) C(11) H(12) 120.5 . . . no
C(12) C(11) H(12) 120.8 . . . no
N(2) C(12) C(11) 121.4(2) . . . ?
N(2) C(12) C(19) 116.6(2) . . . ?
C(11) C(12) C(19) 122.0(2) . . . ?
C(14) C(13) H(13) 109.6 . . . no
C(14) C(13) H(14) 109.3 . . . no
C(14) C(13) H(15) 109.6 . . . no
H(13) C(13) H(14) 109.3 . . . no
H(13) C(13) H(15) 109.8 . . . no
H(14) C(13) H(15) 109.3 . . . no
N(3) C(14) C(13) 117.2(3) . . . ?
N(3) C(14) C(15) 120.4(3) . . . ?
C(13) C(14) C(15) 122.4(3) . . . ?
C(14) C(15) C(16) 119.5(3) . . . ?
C(14) C(15) H(16) 120.1 . . . no
C(16) C(15) H(16) 120.4 . . . no
C(15) C(16) C(17) 120.0(3) . . . ?
C(15) C(16) H(17) 120.3 . . . no
C(17) C(16) H(17) 119.7 . . . no
C(16) C(17) C(18) 118.3(3) . . . ?
C(16) C(17) H(18) 120.9 . . . no
C(18) C(17) H(18) 120.7 . . . no
N(3) C(18) C(17) 121.0(3) . . . ?
N(3) C(18) C(19) 116.7(2) . . . ?
C(17) C(18) C(19) 122.3(2) . . . ?
C(6) C(19) C(12) 109.8(2) . . . ?
C(6) C(19) C(18) 110.0(2) . . . ?
C(6) C(19) C(20) 109.4(2) . . . ?
C(12) C(19) C(18) 110.0(2) . . . ?
C(12) C(19) C(20) 109.5(2) . . . ?
C(18) C(19) C(20) 108.1(2) . . . ?
C(19) C(20) H(19) 109.6 . . . no
C(19) C(20) H(20) 109.2 . . . no
C(19) C(20) H(21) 109.7 . . . no
H(19) C(20) H(20) 109.3 . . . no
H(19) C(20) H(21) 109.8 . . . no
H(20) C(20) H(21) 109.3 . . . no

loop_
_geom_bond_atom_site_label_1
_geom_bond_atom_site_label_2
_geom_bond_distance
_geom_bond_site_symmetry_1
_geom_bond_site_symmetry_2
_geom_bond_publ_flag
Cu(1) O(1) 1.980(2) . . ?
Cu(1) O(2) 2.028(2) . . ?
Cu(1) N(1) 2.001(2) . . ?
Cu(1) N(2) 2.112(2) . . ?
Cu(1) N(3) 2.119(2) . . ?
S(1) O(1) 1.516(2) . . ?
S(1) O(2) 1.495(2) . . ?
S(1) O(3) 1.441(2) . . ?
S(1) O(4) 1.434(2) . . ?
N(1) C(2) 1.350(3) . . ?
N(1) C(6) 1.358(3) . . ?
N(2) C(8) 1.356(3) . . ?
N(2) C(12) 1.346(3) . . ?
N(3) C(14) 1.358(3) . . ?
N(3) C(18) 1.339(3) . . ?
C(1) C(2) 1.492(4) . . ?
C(1) H(1) 0.95 . . no
C(1) H(2) 0.95 . . no
C(1) H(3) 0.95 . . no
C(2) C(3) 1.388(3) . . ?
C(3) C(4) 1.363(4) . . ?
C(3) H(4) 0.95 . . no
C(4) C(5) 1.376(4) . . ?
C(4) H(5) 0.95 . . no
C(5) C(6) 1.387(3) . . ?
C(5) H(6) 0.95 . . no
C(6) C(19) 1.550(3) . . ?
C(7) C(8) 1.485(5) . . ?
C(7) H(7) 0.95 . . no
C(7) H(8) 0.95 . . no
C(7) H(9) 0.95 . . no
C(8) C(9) 1.386(4) . . ?
C(9) C(10) 1.371(5) . . ?
C(9) H(10) 0.95 . . no
C(10) C(11) 1.388(5) . . ?
C(10) H(11) 0.95 . . no
C(11) C(12) 1.383(4) . . ?
C(11) H(12) 0.95 . . no
C(12) C(19) 1.544(4) . . ?
C(13) C(14) 1.497(5) . . ?
C(13) H(13) 0.95 . . no
C(13) H(14) 0.95 . . no
C(13) H(15) 0.95 . . no
C(14) C(15) 1.378(4) . . ?
C(15) C(16) 1.375(5) . . ?
C(15) H(16) 0.95 . . no
C(16) C(17) 1.380(5) . . ?
C(16) H(17) 0.95 . . no
C(17) C(18) 1.395(4) . . ?
C(17) H(18) 0.95 . . no
C(18) C(19) 1.551(4) . . ?
C(19) C(20) 1.537(4) . . ?
C(20) H(19) 0.95 . . no
C(20) H(20) 0.95 . . no
C(20) H(21) 0.95 . . no

loop_
_geom_contact_atom_site_label_1
_geom_contact_atom_site_label_2
_geom_contact_distance
_geom_contact_site_symmetry_1
_geom_contact_site_symmetry_2
_geom_contact_publ_flag
O(1) H(4) 2.5363 . 1_556 no
O(1) H(16) 2.7449 . 2_766 no
O(1) C(3) 3.386(3) . 1_556 no
O(1) C(15) 3.558(4) . 2_766 no
O(2) H(12) 2.5596 . 1_655 no
O(2) H(20) 2.6901 . 1_655 no
O(2) C(11) 3.443(4) . 1_655 no
O(2) C(20) 3.462(4) . 1_655 no
O(3) H(17) 2.5220 . 2_766 no
O(3) H(18) 2.6244 . 1_655 no
O(3) H(5) 2.6536 . 1_656 no
O(3) H(6) 2.7752 . 1_656 no
O(3) H(20) 2.9305 . 1_655 no
O(3) C(4) 3.310(4) . 1_656 no
O(3) C(5) 3.372(4) . 1_656 no
O(3) C(16) 3.397(4) . 2_766 no
O(3) C(17) 3.446(4) . 1_655 no
O(4) H(8) 2.7469 . 2_756 no
O(4) H(6) 2.9496 . 1_656 no
O(4) H(10) 3.0136 . 2_756 no
O(4) C(7) 3.410(4) . 2_756 no
O(4) C(5) 3.465(4) . 1_656 no
O(4) C(11) 3.527(4) . 1_655 no
O(4) C(10) 3.544(5) . 1_655 no
O(4) C(4) 3.583(4) . 1_656 no
N(1) H(15) 2.9913 . 2_765 no
N(2) H(4) 2.8139 . 1_556 no
N(2) C(3) 3.596(3) . 1_556 no
N(3) H(15) 3.0019 . 2_765 no
C(1) H(7) 3.0031 . 2_755 no
C(1) H(19) 3.0497 . 1_655 no
C(5) H(10) 2.8909 . 2_655 no
C(7) H(1) 2.9894 . 2_755 no
C(8) H(4) 2.9250 . 1_556 no
C(11) H(5) 3.0336 . 1_556 no
C(15) H(14) 2.8942 . 2_766 no
C(15) C(15) 3.551(6) . 2_766 no
C(16) H(14) 2.7644 . 2_766 no
C(16) H(21) 2.9514 . 2_665 no
C(17) H(5) 2.9636 . 1_556 no
H(1) H(7) 2.3685 . 2_755 no
H(3) H(16) 2.4819 . 2_765 no
H(3) H(19) 2.5863 . 1_655 no
H(8) H(8) 2.5186 . 2_756 no
H(14) H(17) 2.5699 . 2_766 no

loop_
_geom_torsion_atom_site_label_1
_geom_torsion_atom_site_label_2
_geom_torsion_atom_site_label_3
_geom_torsion_atom_site_label_4
_geom_torsion_site_symmetry_1
_geom_torsion_site_symmetry_2
_geom_torsion_site_symmetry_3
_geom_torsion_site_symmetry_4
_geom_torsion
_geom_torsion_publ_flag
Cu(1) O(1) S(1) O(2) . . . . -2.3(1) no
Cu(1) O(1) S(1) O(3) . . . . 114.4(1) no
Cu(1) O(1) S(1) O(4) . . . . -120.3(1) no
Cu(1) O(2) S(1) O(1) . . . . 2.2(1) no
Cu(1) O(2) S(1) O(3) . . . . -114.6(1) no
Cu(1) O(2) S(1) O(4) . . . . 119.6(1) no
Cu(1) N(1) C(2) C(1) . . . . 9.5(4) no
Cu(1) N(1) C(2) C(3) . . . . -169.9(2) no
Cu(1) N(1) C(6) C(5) . . . . 171.2(2) no
Cu(1) N(1) C(6) C(19) . . . . -9.4(3) no
Cu(1) N(2) C(8) C(7) . . . . -9.3(4) no
Cu(1) N(2) C(8) C(9) . . . . 170.9(2) no
Cu(1) N(2) C(12) C(11) . . . . -172.6(2) no
Cu(1) N(2) C(12) C(19) . . . . 6.9(3) no
Cu(1) N(3) C(14) C(13) . . . . 36.1(3) no
Cu(1) N(3) C(14) C(15) . . . . -145.4(2) no
Cu(1) N(3) C(18) C(17) . . . . 147.0(2) no
Cu(1) N(3) C(18) C(19) . . . . -33.4(2) no
S(1) O(1) Cu(1) O(2) . . . . 1.8(1) no
S(1) O(1) Cu(1) N(1) . . . . -94.4(9) no
S(1) O(1) Cu(1) N(2) . . . . 127.7(1) no
S(1) O(1) Cu(1) N(3) . . . . -133.4(1) no
S(1) O(2) Cu(1) O(1) . . . . -1.8(1) no
S(1) O(2) Cu(1) N(1) . . . . 172.9(1) no
S(1) O(2) Cu(1) N(2) . . . . -86.7(2) no
S(1) O(2) Cu(1) N(3) . . . . 70.7(2) no
O(1) Cu(1) N(1) C(2) . . . . 89(1) no
O(1) Cu(1) N(1) C(6) . . . . -84(1) no
O(1) Cu(1) N(2) C(8) . . . . -53.9(2) no
O(1) Cu(1) N(2) C(12) . . . . 122.1(2) no
O(1) Cu(1) N(3) C(14) . . . . 40.6(2) no
O(1) Cu(1) N(3) C(18) . . . . -113.3(2) no
O(2) Cu(1) N(1) C(2) . . . . -5.8(2) no
O(2) Cu(1) N(1) C(6) . . . . -178.4(2) no
O(2) Cu(1) N(2) C(8) . . . . 16.8(2) no
O(2) Cu(1) N(2) C(12) . . . . -167.2(2) no
O(2) Cu(1) N(3) C(14) . . . . -22.9(3) no
O(2) Cu(1) N(3) C(18) . . . . -176.9(1) no
N(1) Cu(1) N(2) C(8) . . . . 129.4(2) no
N(1) Cu(1) N(2) C(12) . . . . -54.6(2) no
N(1) Cu(1) N(3) C(14) . . . . -136.2(2) no
N(1) Cu(1) N(3) C(18) . . . . 69.8(2) no
N(1) C(2) C(3) C(4) . . . . -1.2(4) no
N(1) C(6) C(5) C(4) . . . . 0.3(4) no
N(1) C(6) C(19) C(12) . . . . -56.4(3) no
N(1) C(6) C(19) C(18) . . . . 64.8(3) no
N(1) C(6) C(19) C(20) . . . . -176.6(2) no
N(2) Cu(1) N(1) C(2) . . . . -133.3(2) no
N(2) Cu(1) N(1) C(6) . . . . 54.2(2) no
N(2) Cu(1) N(3) C(14) . . . . 138.9(2) no
N(2) Cu(1) N(3) C(18) . . . . -15.1(2) no
N(2) C(8) C(9) C(10) . . . . 2.7(5) no
N(2) C(12) C(11) C(10) . . . . 0.0(4) no
N(2) C(12) C(19) C(6) . . . . 55.4(3) no
N(2) C(12) C(19) C(18) . . . . -65.8(3) no
N(2) C(12) C(19) C(20) . . . . 175.5(2) no
N(3) Cu(1) N(1) C(2) . . . . 127.7(2) no
N(3) Cu(1) N(1) C(6) . . . . -44.9(2) no
N(3) Cu(1) N(2) C(8) . . . . -146.5(2) no
N(3) Cu(1) N(2) C(12) . . . . 29.5(2) no
N(3) C(14) C(15) C(16) . . . . 0.0(4) no
N(3) C(18) C(17) C(16) . . . . 3.6(4) no
N(3) C(18) C(19) C(6) . . . . -35.3(3) no
N(3) C(18) C(19) C(12) . . . . 85.8(3) no
N(3) C(18) C(19) C(20) . . . . -154.7(2) no
C(1) C(2) N(1) C(6) . . . . -178.3(3) no
C(1) C(2) C(3) C(4) . . . . 179.4(3) no
C(2) N(1) C(6) C(5) . . . . -1.8(4) no
C(2) N(1) C(6) C(19) . . . . 177.6(2) no
C(2) C(3) C(4) C(5) . . . . -0.4(4) no
C(3) C(2) N(1) C(6) . . . . 2.3(4) no
C(3) C(4) C(5) C(6) . . . . 0.8(4) no
C(4) C(5) C(6) C(19) . . . . -179.1(3) no
C(5) C(6) C(19) C(12) . . . . 123.0(3) no
C(5) C(6) C(19) C(18) . . . . -115.8(3) no
C(5) C(6) C(19) C(20) . . . . 2.8(3) no
C(6) C(19) C(12) C(11) . . . . -125.1(3) no
C(6) C(19) C(18) C(17) . . . . 144.2(2) no
C(7) C(8) N(2) C(12) . . . . 174.8(3) no
C(7) C(8) C(9) C(10) . . . . -177.1(3) no
C(8) N(2) C(12) C(11) . . . . 3.6(4) no
C(8) N(2) C(12) C(19) . . . . -176.9(2) no
C(8) C(9) C(10) C(11) . . . . 1.0(5) no
C(9) C(8) N(2) C(12) . . . . -5.0(4) no
C(9) C(10) C(11) C(12) . . . . -2.3(5) no
C(10) C(11) C(12) C(19) . . . . -179.5(3) no
C(11) C(12) C(19) C(18) . . . . 113.7(3) no
C(11) C(12) C(19) C(20) . . . . -4.9(3) no
C(12) C(19) C(18) C(17) . . . . -94.7(3) no
C(13) C(14) N(3) C(18) . . . . -172.3(2) no
C(13) C(14) C(15) C(16) . . . . 178.4(3) no
C(14) N(3) C(18) C(17) . . . . -8.1(4) no
C(14) N(3) C(18) C(19) . . . . 171.5(2) no
C(14) C(15) C(16) C(17) . . . . -4.4(5) no
C(15) C(14) N(3) C(18) . . . . 6.2(4) no
C(15) C(16) C(17) C(18) . . . . 2.6(5) no
C(16) C(17) C(18) C(19) . . . . -175.9(2) no
C(17) C(18) C(19) C(20) . . . . 24.8(3) no
